data_2240629
loop_
_publ_author_name
'Diallo, Waly'
'Gueye, Ndongo'
'Crochet, Aur\'elien'
'Plasseraud, Laurent'
'Cattey, H\'el\`ene'

_publ_section_title
;
 Crystal structure of dimethylammonium hydrogen oxalate hemi(oxalic acid)
;
_journal_coeditor_code SU5097
_journal_issue 5
_journal_name_full 'Acta Crystallographica Section E'
_journal_page_first 473
_journal_page_last 475
_journal_paper_doi 10.1107/S2056989015005964
_journal_volume 71
_journal_year 2015
_chemical_formula_iupac '2C2 H8 N + , 2C2 H O4 - , C2 H2 O4'
_chemical_formula_moiety '2(C2 H O4), C2 H2 O4, 2(C2 H8 N)'
_chemical_formula_sum 'C10 H20 N2 O12'
_chemical_formula_weight 360.28
_chemical_name_systematic
;
Dimethylammonium hydrogen oxalate hemi(oxalic acid)
;
_space_group_crystal_system triclinic
_space_group_IT_number 2
_space_group_name_Hall '-P 1'
_space_group_name_H-M_alt 'P -1'
_symmetry_space_group_name_Hall '-P 1'
_symmetry_space_group_name_H-M 'P -1'
_atom_sites_solution_hydrogens geom
_cell_angle_alpha 75.467(2)
_cell_angle_beta 88.120(2)
_cell_angle_gamma 69.487(2)
_cell_formula_units_Z 1
_cell_length_a 5.6519(3)
_cell_length_b 7.5809(4)
_cell_length_c 10.3100(6)
_cell_measurement_reflns_used 7049
_cell_measurement_temperature 100
_cell_measurement_theta_max 27.58
_cell_measurement_theta_min 2.97
_cell_volume 399.76(4)
_computing_cell_refinement
;
SAINT (Bruker, 2014)
;
_computing_data_collection
;
APEX2 (Bruker, 2014)
;
_computing_data_reduction
;
SAINT (Bruker, 2014)
;
_computing_molecular_graphics
;
Olex2 (Dolomanov <i>et al.</i>,  2009) and Mercury (Macrae <i>et
al.</i>,  2008
;
_computing_publication_material
;
Olex2 (Dolomanov <i>et al.</i>,  2009)
;
_computing_structure_refinement
;
SHELXL2014 (Sheldrick, 2015)
;
_computing_structure_solution
;
SUPERFLIP (Palatinus & Chapuis, 2007)
;
_diffrn_ambient_temperature 100
_diffrn_measured_fraction_theta_full 0.9949
_diffrn_measured_fraction_theta_max 0.9892
_diffrn_measurement_device '\k-geometry diffractometer'
_diffrn_measurement_device_type 'Bruker D8 Venture triumph Mo'
_diffrn_measurement_method '\f and \w scans'
_diffrn_radiation_monochromator 'TRIUMPH curved crystal'
_diffrn_radiation_type MoK\a
_diffrn_radiation_wavelength 0.71073
_diffrn_reflns_av_R_equivalents 0.0229
_diffrn_reflns_limit_h_max 7
_diffrn_reflns_limit_h_min -7
_diffrn_reflns_limit_k_max 9
_diffrn_reflns_limit_k_min -9
_diffrn_reflns_limit_l_max 13
_diffrn_reflns_limit_l_min -13
_diffrn_reflns_number 10413
_diffrn_reflns_theta_full 26.0000
_diffrn_reflns_theta_max 27.58
_diffrn_reflns_theta_min 2.97
_diffrn_standards_number 0
_exptl_absorpt_coefficient_mu 0.139
_exptl_absorpt_correction_T_max 0.7456
_exptl_absorpt_correction_T_min 0.6934
_exptl_absorpt_correction_type multi-scan
_exptl_absorpt_process_details
;
(SADABS; Bruker, 2014)
;
_exptl_crystal_colour colourless
_exptl_crystal_density_diffrn 1.497
_exptl_crystal_description prism
_exptl_crystal_F_000 190.1598
_exptl_crystal_size_max 0.5
_exptl_crystal_size_mid 0.3
_exptl_crystal_size_min 0.1
_refine_diff_density_max 0.382
_refine_diff_density_min -0.262
_refine_ls_extinction_method none
_refine_ls_goodness_of_fit_ref 1.067
_refine_ls_hydrogen_treatment noref
_refine_ls_matrix_type full
_refine_ls_number_parameters 113
_refine_ls_number_reflns 1840
_refine_ls_number_restraints 0
_refine_ls_restrained_S_all 1.067
_refine_ls_R_factor_all 0.0322
_refine_ls_R_factor_gt 0.0283
_refine_ls_shift/su_max 0.001
_refine_ls_shift/su_mean 0.000
_refine_ls_structure_factor_coef Fsqd
_refine_ls_weighting_details 'w=1/[\s^2^(Fo^2^)+(0.0375P)^2^+0.1325P] where P=(Fo^2^+2Fc^2^)/3'
_refine_ls_weighting_scheme calc
_refine_ls_wR_factor_gt 0.0717
_refine_ls_wR_factor_ref 0.0751
_reflns_number_gt 1655
_reflns_number_total 1840
_reflns_threshold_expression I>=2\s(I)
_cod_data_source_file su5097sup1.cf
_cod_data_source_block I
_cod_depositor_comments
;

2019-10-14
Z value and formula fixed to values more according to usual
chemical conventions.                 miguel
;
_cod_original_formula_sum 'C5 H10 N O6'
_cod_original_formula_weight 180.14
_cod_original_formula_moiety 'C2 H O4, 0.5(C2 H2 O4), C2 H8 N'
_cod_original_formula_iupac 'C2 H8 N + , C2 H O4 - , 0.5C2 H2 O4'
_cod_original_formula_units_Z 2
_cod_database_code 2240629

loop_
_space_group_symop_id
_space_group_symop_operation_xyz
1 x,y,z
2 -x,-y,-z

loop_
_atom_site_type_symbol
_atom_site_label
_atom_site_fract_x
_atom_site_fract_y
_atom_site_fract_z
_atom_site_U_iso_or_equiv
_atom_site_adp_type
_atom_site_calc_flag
_atom_site_occupancy
O O1 0.75407(12) 0.32103(10) 0.47166(7) 0.01407(16) Uani d 1
O O2 0.57685(12) 0.40754(10) 0.26360(7) 0.01329(16) Uani d 1
O O3 0.14369(12) 0.38767(11) 0.36954(7) 0.01625(17) Uani d 1
H H3 0.0215 0.3632 0.4083 0.024 Uiso calc 1
O O4 0.36051(14) 0.20987(11) 0.56626(7) 0.02010(17) Uani d 1
O O5 0.29036(13) 0.37192(10) 0.09144(7) 0.01471(16) Uani d 1
H H5 0.3683 0.3944 0.1497 0.022 Uiso calc 1
O O6 0.01961(13) 0.67729(10) 0.07499(7) 0.01568(16) Uani d 1
C C1 0.57857(16) 0.34999(13) 0.38821(9) 0.01061(18) Uani d 1
C C2 0.34558(17) 0.30728(13) 0.45205(9) 0.01216(19) Uani d 1
C C3 0.08336(17) 0.52128(13) 0.04793(9) 0.01171(19) Uani d 1
N N1 0.22327(15) 0.83866(11) 0.24521(8) 0.01223(17) Uani d 1
H H1A 0.3034 0.7852 0.3284 0.015 Uiso calc 1
H H1B 0.1697 0.7490 0.2236 0.015 Uiso calc 1
C C4 0.40571(19) 0.88277(15) 0.14735(10) 0.0182(2) Uani d 1
H H4A 0.3224 0.9359 0.0569 0.027 Uiso calc 1
H H4B 0.5500 0.7630 0.1500 0.027 Uiso calc 1
H H4C 0.4653 0.9785 0.1705 0.027 Uiso calc 1
C C5 -0.00007(19) 1.01362(14) 0.24892(11) 0.0177(2) Uani d 1
H H5A -0.0886 1.0711 0.1598 0.027 Uiso calc 1
H H5B 0.0557 1.1091 0.2751 0.027 Uiso calc 1
H H5C -0.1149 0.9761 0.3143 0.027 Uiso calc 1

loop_
_atom_site_aniso_label
_atom_site_aniso_U_11
_atom_site_aniso_U_22
_atom_site_aniso_U_33
_atom_site_aniso_U_12
_atom_site_aniso_U_13
_atom_site_aniso_U_23
O1 0.0100(3) 0.0212(4) 0.0119(3) -0.0072(3) -0.0008(2) -0.0031(3)
O2 0.0113(3) 0.0178(3) 0.0107(3) -0.0060(3) -0.0004(2) -0.0024(3)
O3 0.0089(3) 0.0274(4) 0.0131(3) -0.0087(3) 0.0002(3) -0.0030(3)
O4 0.0162(4) 0.0286(4) 0.0148(3) -0.0123(3) -0.0008(3) 0.0022(3)
O5 0.0134(3) 0.0149(3) 0.0150(3) -0.0021(3) -0.0044(3) -0.0059(3)
O6 0.0178(3) 0.0130(3) 0.0166(3) -0.0046(3) -0.0040(3) -0.0051(3)
C1 0.0087(4) 0.0105(4) 0.0127(4) -0.0028(3) 0.0003(3) -0.0039(3)
C2 0.0103(4) 0.0154(4) 0.0126(4) -0.0057(3) 0.0004(3) -0.0050(3)
C3 0.0127(4) 0.0138(4) 0.0091(4) -0.0059(3) -0.0003(3) -0.0018(3)
N1 0.0145(4) 0.0118(4) 0.0107(4) -0.0050(3) -0.0005(3) -0.0028(3)
C4 0.0166(5) 0.0202(5) 0.0186(5) -0.0074(4) 0.0050(4) -0.0055(4)
C5 0.0152(5) 0.0148(4) 0.0211(5) -0.0037(4) 0.0033(4) -0.0034(4)

loop_
_atom_type_symbol
_atom_type_scat_Cromer_Mann_a1
_atom_type_scat_Cromer_Mann_a2
_atom_type_scat_Cromer_Mann_a3
_atom_type_scat_Cromer_Mann_a4
_atom_type_scat_Cromer_Mann_b1
_atom_type_scat_Cromer_Mann_b2
_atom_type_scat_Cromer_Mann_b3
_atom_type_scat_Cromer_Mann_b4
_atom_type_scat_Cromer_Mann_c
_atom_type_scat_dispersion_source
_atom_type_scat_dispersion_real
_atom_type_scat_dispersion_imag
_atom_type_scat_source
H 0.49300 0.32291 0.14019 0.04081 10.51090 26.12570 3.14236 57.79970 0.0030380000826 'Henke, Gullikson and Davis, At. Data and Nucl. Data Tables, 1993, 54, 2' 0.00000 0.00000 'International Tables'
C 2.31000 1.02000 1.58860 0.86500 20.84390 10.20750 0.56870 51.65120 0.215599998832 'Henke, Gullikson and Davis, At. Data and Nucl. Data Tables, 1993, 54, 2' 0.00347 0.00161 'nternational Tables '
O 3.04850 2.28680 1.54630 0.86700 13.27710 5.70110 0.32390 32.90890 0.250800013542 'Henke, Gullikson and Davis, At. Data and Nucl. Data Tables, 1993, 54, 2' 0.01158 0.00611 'International Tables V'
N 12.21260 3.13220 2.01250 1.16630 0.00570 9.89330 28.99750 0.58260 -11.5290002823 'Henke, Gullikson and Davis, At. Data and Nucl. Data Tables, 1993, 54, 2' 0.00653 0.00323 'International Tables V'

loop_
_geom_angle_atom_site_label_1
_geom_angle_atom_site_label_2
_geom_angle_atom_site_label_3
_geom_angle_site_symmetry_3
_geom_angle
C2 O3 H3 . 109.5
C3 O5 H5 . 109.5
O1 C1 C2 . 114.27(8)
O2 C1 O1 . 126.60(8)
O2 C1 C2 . 119.13(8)
O3 C2 C1 . 112.45(8)
O4 C2 O3 . 126.54(9)
O4 C2 C1 . 121.01(8)
O5 C3 C3 2_565 111.64(10)
O6 C3 O5 . 126.87(8)
O6 C3 C3 2_565 121.48(10)
H1A N1 H1B . 107.8
C4 N1 H1A . 109.0
C4 N1 H1B . 109.0
C4 N1 C5 . 112.87(8)
C5 N1 H1A . 109.0
C5 N1 H1B . 109.0
N1 C4 H4A . 109.5
N1 C4 H4B . 109.5
N1 C4 H4C . 109.5
H4A C4 H4B . 109.5
H4A C4 H4C . 109.5
H4B C4 H4C . 109.5
N1 C5 H5A . 109.5
N1 C5 H5B . 109.5
N1 C5 H5C . 109.5
H5A C5 H5B . 109.5
H5A C5 H5C . 109.5
H5B C5 H5C . 109.5

loop_
_geom_bond_atom_site_label_1
_geom_bond_atom_site_label_2
_geom_bond_site_symmetry_2
_geom_bond_distance
O1 C1 . 1.2573(11)
O2 C1 . 1.2480(11)
O3 H3 . 0.8400
O3 C2 . 1.3089(11)
O4 C2 . 1.2105(12)
O5 H5 . 0.8400
O5 C3 . 1.3051(11)
O6 C3 . 1.2111(12)
C1 C2 . 1.5515(13)
C3 C3 2_565 1.5501(17)
N1 H1A . 0.9100
N1 H1B . 0.9100
N1 C4 . 1.4822(12)
N1 C5 . 1.4842(12)
C4 H4A . 0.9800
C4 H4B . 0.9800
C4 H4C . 0.9800
C5 H5A . 0.9800
C5 H5B . 0.9800
C5 H5C . 0.9800

loop_
_geom_hbond_atom_site_label_D
_geom_hbond_atom_site_label_H
_geom_hbond_atom_site_label_A
_geom_hbond_site_symmetry_A
_geom_hbond_distance_DH
_geom_hbond_distance_HA
_geom_hbond_distance_DA
_geom_hbond_angle_DHA
O3 H3 O1 1_455 0.84 1.73 2.5640(10) 174
O5 H5 O2 . 0.84 1.73 2.5650(10) 170
N1 H1A O1 2_666 0.91 2.08 2.8540(10) 143
N1 H1A O4 2_666 0.91 2.23 2.9640(10) 137
N1 H1B O6 . 0.91 2.05 2.8460(10) 146
C5 H5C O4 2_566 0.98 2.41 3.3460(10) 159

loop_
_geom_torsion_atom_site_label_1
_geom_torsion_atom_site_label_2
_geom_torsion_atom_site_label_3
_geom_torsion_atom_site_label_4
_geom_torsion
O1 C1 C2 O3 162.31(8)
O1 C1 C2 O4 -17.45(13)
O2 C1 C2 O3 -17.79(12)
O2 C1 C2 O4 162.45(9)

_cod_database_fobs_code 2240629
